data_1529297
loop_
_publ_author_name
'Devaine-Pressing, Katalin'
'Dawe, Louise N.'
'Kozak, Christopher M.'

_publ_section_title
;
 Cyclohexene oxide/carbon dioxide copolymerization by chromium(iii)
 amino-bis(phenolato) complexes and MALDI-TOF MS analysis of the
 polycarbonates
;
_journal_issue 35
_journal_name_full 'Polym. Chem.'
_journal_page_first 6305
_journal_paper_doi 10.1039/C5PY01028D
_journal_volume 6
_journal_year 2015
_chemical_formula_moiety 'C34 H46 Cl Cr N2 O5, C4 H8 O'
_chemical_formula_sum 'C38 H54 Cl Cr N2 O6'
_chemical_formula_weight 722.30
_chemical_name_systematic
; 
 ? 
;
_space_group_IT_number 29
_symmetry_cell_setting orthorhombic
_symmetry_Int_Tables_number 29
_symmetry_space_group_name_Hall 'P 2c -2ac'
_symmetry_space_group_name_H-M 'P c a 21'
_atom_sites_solution_hydrogens geom
_atom_sites_solution_primary direct
_atom_sites_solution_secondary difmap
_audit_creation_method SHELXL-97
_audit_update_record
;
2015-06-24 deposited with the CCDC.
2015-07-24 downloaded from the CCDC.
;
_cell_angle_alpha 90.00
_cell_angle_beta 90.00
_cell_angle_gamma 90.00
_cell_formula_units_Z 8
_cell_length_a 17.119(3)
_cell_length_b 11.4910(18)
_cell_length_c 37.818(6)
_cell_measurement_reflns_used 24839
_cell_measurement_temperature 163(2)
_cell_measurement_theta_max 29.8
_cell_measurement_theta_min 1.3
_cell_volume 7439(2)
_computing_cell_refinement 'CrystalClear-SM Expert 2.0 r4 (Rigaku, 2009)'
_computing_data_collection 'CrystalClear-SM Expert 2.0 r4 (Rigaku, 2009)'
_computing_data_reduction 'CrystalClear-SM Expert 2.0 r4 (Rigaku, 2009)'
_computing_molecular_graphics 'CrystalStructure 4.0 (Rigaku, 2010)'
_computing_publication_material 'CrystalStructure 4.0 (Rigaku, 2010)'
_computing_structure_refinement 'SHELXL-97 (Acta Cryst.2008, A64, 112-122)'
_computing_structure_solution 'SIR2004-Burla et al. (2005)'
_diffrn_ambient_temperature 163(2)
_diffrn_detector_area_resol_mean 14.63
_diffrn_measured_fraction_theta_full 0.996
_diffrn_measured_fraction_theta_max 0.996
_diffrn_measurement_device_type 'Rigaku Saturn70 CCD'
_diffrn_measurement_method \w
_diffrn_radiation_monochromator 'graphite - Rigaku SHINE'
_diffrn_radiation_source 'fine-focus sealed tube'
_diffrn_radiation_type MoK\a
_diffrn_radiation_wavelength 0.71075
_diffrn_reflns_av_R_equivalents 0.0455
_diffrn_reflns_av_sigmaI/netI 0.0385
_diffrn_reflns_limit_h_max 21
_diffrn_reflns_limit_h_min -21
_diffrn_reflns_limit_k_max 14
_diffrn_reflns_limit_k_min -12
_diffrn_reflns_limit_l_max 35
_diffrn_reflns_limit_l_min -47
_diffrn_reflns_number 63954
_diffrn_reflns_theta_full 26.50
_diffrn_reflns_theta_max 26.50
_diffrn_reflns_theta_min 2.61
_exptl_absorpt_coefficient_mu 0.426
_exptl_absorpt_correction_T_max 0.965
_exptl_absorpt_correction_T_min 0.867
_exptl_absorpt_correction_type numerical
_exptl_absorpt_process_details '(T. Higashi, 2000)'
_exptl_crystal_colour Green
_exptl_crystal_density_diffrn 1.290
_exptl_crystal_density_method 'not measured'
_exptl_crystal_description Prism
_exptl_crystal_F_000 3080
_exptl_crystal_size_max 0.32
_exptl_crystal_size_mid 0.11
_exptl_crystal_size_min 0.09
_refine_diff_density_max 0.639
_refine_diff_density_min -0.441
_refine_diff_density_rms 0.053
_refine_ls_abs_structure_details 'Flack H D (1983), Acta Cryst. A39, 876-881'
_refine_ls_abs_structure_Flack 0.202(13)
_refine_ls_extinction_method none
_refine_ls_goodness_of_fit_ref 1.068
_refine_ls_hydrogen_treatment constr
_refine_ls_matrix_type full
_refine_ls_number_parameters 881
_refine_ls_number_reflns 14421
_refine_ls_number_restraints 61
_refine_ls_restrained_S_all 1.068
_refine_ls_R_factor_all 0.0477
_refine_ls_R_factor_gt 0.0446
_refine_ls_shift/su_max 0.001
_refine_ls_shift/su_mean 0.000
_refine_ls_structure_factor_coef Fsqd
_refine_ls_weighting_details 'calc w=1/[\s^2^(Fo^2^)+(0.0595P)^2^+3.8330P] where P=(Fo^2^+2Fc^2^)/3'
_refine_ls_weighting_scheme calc
_refine_ls_wR_factor_gt 0.1133
_refine_ls_wR_factor_ref 0.1177
_reflns_number_gt 13750
_reflns_number_total 14421
_reflns_threshold_expression >2sigma(I)
_cod_data_source_file c5py01028d2.cif
_cod_data_source_block 1_THF
_cod_depositor_comments
;
The following automatic conversions were performed:

'_exptl_absorpt_correction_type' value 'Numerical' changed to
'numerical' according to
/usr/data/users/saulius/crontab/automatic-downloads/rss-feeds/RSC/lib/dictionaries/cif_core.dic
dictionary named 'cif_core.dic' version 2.4.2 from 2011-04-26.

Automatic conversion script
Id: cif_fix_values 3271 2015-04-21 07:52:19Z andrius 

 Adding full bibliography for 1529295--1529297.cif.
;
_cod_database_code 1529297

loop_
_symmetry_equiv_pos_as_xyz
'x, y, z'
'-x+1/2, y, z+1/2'
'x+1/2, -y, z'
'-x, -y, z+1/2'

loop_
_atom_site_label
_atom_site_type_symbol
_atom_site_fract_x
_atom_site_fract_y
_atom_site_fract_z
_atom_site_U_iso_or_equiv
_atom_site_adp_type
_atom_site_occupancy
_atom_site_symmetry_multiplicity
_atom_site_calc_flag
_atom_site_refinement_flags
Cr1 Cr 0.38006(2) 0.46817(4) 0.480921(12) 0.02213(10) Uani 1 1 d .
Cr2 Cr 0.35972(2) 0.55973(4) 0.713967(12) 0.02412(10) Uani 1 1 d .
Cl1 Cl 0.51053(4) 0.47572(6) 0.46206(2) 0.03205(16) Uani 1 1 d .
Cl2 Cl 0.48882(4) 0.53930(7) 0.73407(2) 0.03430(17) Uani 1 1 d .
O1 O 0.36499(11) 0.31655(17) 0.45919(6) 0.0257(4) Uani 1 1 d .
O2 O 0.39283(11) 0.61578(17) 0.50353(6) 0.0277(4) Uani 1 1 d .
O3 O 0.10024(13) 0.2127(2) 0.38189(6) 0.0395(6) Uani 1 1 d .
O4 O 0.24961(13) 0.8516(2) 0.61307(6) 0.0376(5) Uani 1 1 d .
O5 O 0.41285(12) 0.37979(18) 0.52636(6) 0.0297(4) Uani 1 1 d .
O6 O 0.34675(12) 0.70810(18) 0.73773(6) 0.0285(4) Uani 1 1 d .
O7 O 0.36802(12) 0.41408(18) 0.68922(6) 0.0286(4) Uani 1 1 d .
O8 O 0.07929(13) 0.8057(2) 0.81402(7) 0.0440(6) Uani 1 1 d .
O9 O 0.21061(16) 0.2226(2) 0.57600(7) 0.0483(7) Uani 1 1 d .
O10 O 0.39901(12) 0.65018(19) 0.66997(6) 0.0308(5) Uani 1 1 d .
O11 O 0.1504(2) 0.8248(4) 0.49021(12) 0.0933(13) Uani 1 1 d U
O12 O 0.3756(2) 0.0084(4) 0.19557(11) 0.0915(13) Uani 1 1 d U
N1 N 0.26266(13) 0.47728(19) 0.49653(6) 0.0225(5) Uani 1 1 d .
N2 N 0.33460(14) 0.5452(2) 0.43607(7) 0.0256(5) Uani 1 1 d .
N3 N 0.24293(14) 0.5615(2) 0.69674(7) 0.0253(5) Uani 1 1 d .
N4 N 0.30978(14) 0.4766(2) 0.75640(7) 0.0273(5) Uani 1 1 d .
C1 C 0.30101(16) 0.2866(2) 0.44070(7) 0.0233(5) Uani 1 1 d .
C2 C 0.30548(17) 0.2241(2) 0.40819(8) 0.0255(6) Uani 1 1 d .
C3 C 0.23559(17) 0.2034(3) 0.39062(8) 0.0289(6) Uani 1 1 d .
H3 H 0.2374 0.1629 0.3687 0.035 Uiso 1 1 calc R
C4 C 0.16381(17) 0.2383(3) 0.40320(8) 0.0295(6) Uani 1 1 d .
C5 C 0.15874(16) 0.2933(2) 0.43584(8) 0.0271(6) Uani 1 1 d .
H5 H 0.1095 0.3153 0.4453 0.033 Uiso 1 1 calc R
C6 C 0.22748(16) 0.3154(2) 0.45442(8) 0.0254(6) Uani 1 1 d .
C7 C 0.22390(16) 0.3616(3) 0.49160(8) 0.0281(6) Uani 1 1 d .
H7A H 0.1684 0.3685 0.4987 0.034 Uiso 1 1 calc R
H7B H 0.2489 0.3045 0.5076 0.034 Uiso 1 1 calc R
C8 C 0.25506(17) 0.5083(3) 0.53461(8) 0.0279(6) Uani 1 1 d .
H8A H 0.2817 0.4477 0.5488 0.033 Uiso 1 1 calc R
H8B H 0.1990 0.5063 0.5410 0.033 Uiso 1 1 calc R
C9 C 0.28778(16) 0.6260(2) 0.54520(8) 0.0254(6) Uani 1 1 d .
C10 C 0.24966(17) 0.6856(3) 0.57225(8) 0.0287(6) Uani 1 1 d .
H10 H 0.2023 0.6558 0.5817 0.034 Uiso 1 1 calc R
C11 C 0.28064(17) 0.7879(3) 0.58527(8) 0.0280(6) Uani 1 1 d .
C12 C 0.34909(17) 0.8324(3) 0.57070(8) 0.0289(6) Uani 1 1 d .
H12 H 0.3699 0.9028 0.5799 0.035 Uiso 1 1 calc R
C13 C 0.38824(16) 0.7774(2) 0.54300(8) 0.0242(6) Uani 1 1 d .
C14 C 0.35617(16) 0.6705(2) 0.52993(8) 0.0236(6) Uani 1 1 d .
C15 C 0.22259(17) 0.5658(3) 0.47415(8) 0.0284(6) Uani 1 1 d .
H15A H 0.1666 0.5456 0.4720 0.034 Uiso 1 1 calc R
H15B H 0.2264 0.6430 0.4856 0.034 Uiso 1 1 calc R
C16 C 0.25820(17) 0.5717(3) 0.43830(9) 0.0285(6) Uani 1 1 d .
C17 C 0.2166(2) 0.6089(3) 0.40888(10) 0.0405(8) Uani 1 1 d .
H17 H 0.1623 0.6254 0.4106 0.049 Uiso 1 1 calc R
C18 C 0.2556(2) 0.6212(3) 0.37704(10) 0.0456(9) Uani 1 1 d .
H18 H 0.2284 0.6467 0.3566 0.055 Uiso 1 1 calc R
C19 C 0.3339(2) 0.5964(3) 0.37528(10) 0.0427(8) Uani 1 1 d .
H19 H 0.3617 0.6070 0.3538 0.051 Uiso 1 1 calc R
C20 C 0.3718(2) 0.5556(3) 0.40517(9) 0.0335(7) Uani 1 1 d .
H20 H 0.4254 0.5347 0.4037 0.040 Uiso 1 1 calc R
C21 C 0.38346(17) 0.1737(3) 0.39469(8) 0.0286(6) Uani 1 1 d .
C22 C 0.4141(2) 0.0880(3) 0.42268(10) 0.0409(8) Uani 1 1 d .
H22A H 0.4648 0.0570 0.4151 0.049 Uiso 1 1 calc R
H22B H 0.3769 0.0239 0.4255 0.049 Uiso 1 1 calc R
H22C H 0.4202 0.1285 0.4453 0.049 Uiso 1 1 calc R
C23 C 0.3740(2) 0.1062(3) 0.36022(10) 0.0409(8) Uani 1 1 d .
H23A H 0.3552 0.1588 0.3417 0.049 Uiso 1 1 calc R
H23B H 0.3362 0.0431 0.3636 0.049 Uiso 1 1 calc R
H23C H 0.4245 0.0734 0.3532 0.049 Uiso 1 1 calc R
C24 C 0.44366(18) 0.2696(3) 0.38886(10) 0.0371(7) Uani 1 1 d .
H24A H 0.4235 0.3257 0.3716 0.044 Uiso 1 1 calc R
H24B H 0.4922 0.2353 0.3799 0.044 Uiso 1 1 calc R
H24C H 0.4540 0.3093 0.4113 0.044 Uiso 1 1 calc R
C25 C 0.02610(19) 0.2381(5) 0.39571(12) 0.0594(12) Uani 1 1 d .
H25A H 0.0226 0.3215 0.4009 0.071 Uiso 1 1 calc R
H25B H 0.0180 0.1936 0.4175 0.071 Uiso 1 1 calc R
H25C H -0.0140 0.2168 0.3784 0.071 Uiso 1 1 calc R
C26 C 0.16816(18) 0.8404(3) 0.61852(10) 0.0383(7) Uani 1 1 d .
H26A H 0.1559 0.7599 0.6250 0.046 Uiso 1 1 calc R
H26B H 0.1404 0.8609 0.5967 0.046 Uiso 1 1 calc R
H26C H 0.1518 0.8927 0.6376 0.046 Uiso 1 1 calc R
C27 C 0.46134(17) 0.8306(3) 0.52647(8) 0.0292(6) Uani 1 1 d .
C28 C 0.53113(18) 0.7473(3) 0.52859(11) 0.0379(8) Uani 1 1 d .
H28A H 0.5183 0.6745 0.5164 0.046 Uiso 1 1 calc R
H28B H 0.5431 0.7308 0.5534 0.046 Uiso 1 1 calc R
H28C H 0.5767 0.7833 0.5173 0.046 Uiso 1 1 calc R
C29 C 0.4447(2) 0.8598(3) 0.48731(10) 0.0467(9) Uani 1 1 d .
H29A H 0.4018 0.9161 0.4859 0.056 Uiso 1 1 calc R
H29B H 0.4301 0.7886 0.4747 0.056 Uiso 1 1 calc R
H29C H 0.4917 0.8932 0.4765 0.056 Uiso 1 1 calc R
C30 C 0.4856(2) 0.9435(3) 0.54483(11) 0.0417(8) Uani 1 1 d .
H30A H 0.4975 0.9274 0.5697 0.050 Uiso 1 1 calc R
H30B H 0.4429 1.0000 0.5434 0.050 Uiso 1 1 calc R
H30C H 0.5321 0.9753 0.5332 0.050 Uiso 1 1 calc R
C31 C 0.4477(2) 0.2648(3) 0.52316(11) 0.0453(9) Uani 1 1 d .
H31A H 0.4703 0.2542 0.4993 0.054 Uiso 1 1 calc R
H31B H 0.4077 0.2038 0.5270 0.054 Uiso 1 1 calc R
C32 C 0.5102(3) 0.2568(4) 0.55066(12) 0.0557(11) Uani 1 1 d .
H32A H 0.5578 0.2199 0.5409 0.067 Uiso 1 1 calc R
H32B H 0.4920 0.2114 0.5713 0.067 Uiso 1 1 calc R
C33 C 0.5257(2) 0.3817(4) 0.56072(12) 0.0528(10) Uani 1 1 d .
H33A H 0.5451 0.3877 0.5853 0.063 Uiso 1 1 calc R
H33B H 0.5640 0.4181 0.5445 0.063 Uiso 1 1 calc R
C34 C 0.4478(2) 0.4360(3) 0.55705(10) 0.0467(9) Uani 1 1 d .
H34A H 0.4158 0.4223 0.5785 0.056 Uiso 1 1 calc R
H34B H 0.4526 0.5209 0.5532 0.056 Uiso 1 1 calc R
C35 C 0.28204(17) 0.7390(3) 0.75581(8) 0.0266(6) Uani 1 1 d .
C36 C 0.28624(18) 0.7964(3) 0.78895(8) 0.0294(6) Uani 1 1 d .
C37 C 0.21587(18) 0.8172(3) 0.80679(8) 0.0311(6) Uani 1 1 d .
H37 H 0.2172 0.8551 0.8291 0.037 Uiso 1 1 calc R
C38 C 0.14373(18) 0.7839(3) 0.79274(9) 0.0321(7) Uani 1 1 d .
C39 C 0.13945(18) 0.7351(3) 0.75951(9) 0.0315(7) Uani 1 1 d .
H39 H 0.0904 0.7154 0.7494 0.038 Uiso 1 1 calc R
C40 C 0.20893(17) 0.7154(3) 0.74105(8) 0.0282(6) Uani 1 1 d .
C41 C 0.20706(18) 0.6778(3) 0.70336(8) 0.0318(7) Uani 1 1 d .
H41A H 0.2348 0.7365 0.6889 0.038 Uiso 1 1 calc R
H41B H 0.1520 0.6759 0.6953 0.038 Uiso 1 1 calc R
C42 C 0.23731(18) 0.5395(3) 0.65792(8) 0.0293(6) Uani 1 1 d .
H42A H 0.2678 0.6000 0.6454 0.035 Uiso 1 1 calc R
H42B H 0.1820 0.5480 0.6507 0.035 Uiso 1 1 calc R
C43 C 0.26591(17) 0.4220(3) 0.64614(8) 0.0274(6) Uani 1 1 d .
C44 C 0.22767(18) 0.3695(3) 0.61777(8) 0.0299(6) Uani 1 1 d .
H44 H 0.1839 0.4071 0.6073 0.036 Uiso 1 1 calc R
C45 C 0.25235(19) 0.2643(3) 0.60471(8) 0.0320(6) Uani 1 1 d .
C46 C 0.31516(18) 0.2088(3) 0.62002(8) 0.0314(6) Uani 1 1 d .
H46 H 0.3319 0.1362 0.6107 0.038 Uiso 1 1 calc R
C47 C 0.35522(16) 0.2563(3) 0.64904(8) 0.0258(6) Uani 1 1 d .
C48 C 0.33046(16) 0.3657(3) 0.66219(8) 0.0261(6) Uani 1 1 d .
C49 C 0.19949(16) 0.4706(3) 0.71667(9) 0.0302(6) Uani 1 1 d .
H49A H 0.2020 0.3961 0.7035 0.036 Uiso 1 1 calc R
H49B H 0.1439 0.4935 0.7186 0.036 Uiso 1 1 calc R
C50 C 0.23279(17) 0.4538(3) 0.75299(8) 0.0279(6) Uani 1 1 d .
C51 C 0.18878(19) 0.4109(3) 0.78115(9) 0.0356(7) Uani 1 1 d .
H51 H 0.1342 0.3982 0.7787 0.043 Uiso 1 1 calc R
C52 C 0.2261(2) 0.3873(3) 0.81274(10) 0.0421(8) Uani 1 1 d .
H52 H 0.1974 0.3576 0.8323 0.051 Uiso 1 1 calc R
C53 C 0.3059(2) 0.4073(3) 0.81578(9) 0.0409(8) Uani 1 1 d .
H53 H 0.3327 0.3888 0.8370 0.049 Uiso 1 1 calc R
C54 C 0.34528(19) 0.4542(3) 0.78760(9) 0.0348(7) Uani 1 1 d .
H54 H 0.3993 0.4716 0.7901 0.042 Uiso 1 1 calc R
C55 C 0.36390(18) 0.8414(3) 0.80331(9) 0.0338(7) Uani 1 1 d .
C56 C 0.4219(2) 0.7418(3) 0.80907(10) 0.0418(8) Uani 1 1 d .
H56A H 0.4716 0.7734 0.8175 0.050 Uiso 1 1 calc R
H56B H 0.4303 0.7007 0.7867 0.050 Uiso 1 1 calc R
H56C H 0.4008 0.6876 0.8267 0.050 Uiso 1 1 calc R
C57 C 0.3988(2) 0.9284(3) 0.77682(10) 0.0446(8) Uani 1 1 d .
H57A H 0.3639 0.9957 0.7746 0.053 Uiso 1 1 calc R
H57B H 0.4047 0.8907 0.7537 0.053 Uiso 1 1 calc R
H57C H 0.4500 0.9544 0.7853 0.053 Uiso 1 1 calc R
C58 C 0.3544(2) 0.9051(4) 0.83898(10) 0.0464(9) Uani 1 1 d .
H58A H 0.3203 0.9727 0.8359 0.056 Uiso 1 1 calc R
H58B H 0.4057 0.9309 0.8474 0.056 Uiso 1 1 calc R
H58C H 0.3313 0.8520 0.8564 0.056 Uiso 1 1 calc R
C59 C 0.0057(2) 0.7713(4) 0.80043(11) 0.0499(10) Uani 1 1 d .
H59A H 0.0046 0.6865 0.7976 0.060 Uiso 1 1 calc R
H59B H -0.0029 0.8084 0.7774 0.060 Uiso 1 1 calc R
H59C H -0.0356 0.7952 0.8169 0.060 Uiso 1 1 calc R
C60 C 0.2273(3) 0.1105(3) 0.56407(13) 0.0636(13) Uani 1 1 d .
H60A H 0.2255 0.0562 0.5840 0.076 Uiso 1 1 calc R
H60B H 0.2796 0.1092 0.5535 0.076 Uiso 1 1 calc R
H60C H 0.1886 0.0874 0.5463 0.076 Uiso 1 1 calc R
C61 C 0.42376(18) 0.1930(3) 0.66621(8) 0.0306(6) Uani 1 1 d .
C62 C 0.49826(18) 0.2677(3) 0.66477(11) 0.0402(8) Uani 1 1 d .
H62A H 0.4900 0.3396 0.6782 0.048 Uiso 1 1 calc R
H62B H 0.5103 0.2870 0.6401 0.048 Uiso 1 1 calc R
H62C H 0.5419 0.2242 0.6751 0.048 Uiso 1 1 calc R
C63 C 0.4054(2) 0.1650(3) 0.70511(9) 0.0410(8) Uani 1 1 d .
H63A H 0.3928 0.2372 0.7177 0.049 Uiso 1 1 calc R
H63B H 0.4510 0.1283 0.7161 0.049 Uiso 1 1 calc R
H63C H 0.3608 0.1118 0.7063 0.049 Uiso 1 1 calc R
C64 C 0.4427(2) 0.0775(3) 0.64754(10) 0.0431(8) Uani 1 1 d .
H64A H 0.4833 0.0362 0.6608 0.052 Uiso 1 1 calc R
H64B H 0.4614 0.0935 0.6235 0.052 Uiso 1 1 calc R
H64C H 0.3955 0.0294 0.6464 0.052 Uiso 1 1 calc R
C65 C 0.4333(3) 0.7662(3) 0.67440(12) 0.0526(10) Uani 1 1 d .
H65A H 0.4555 0.7748 0.6984 0.063 Uiso 1 1 calc R
H65B H 0.3932 0.8271 0.6709 0.063 Uiso 1 1 calc R
C66 C 0.4962(3) 0.7770(4) 0.64715(13) 0.0571(11) Uani 1 1 d .
H66A H 0.4780 0.8231 0.6266 0.069 Uiso 1 1 calc R
H66B H 0.5433 0.8145 0.6572 0.069 Uiso 1 1 calc R
C67 C 0.5130(3) 0.6548(4) 0.63663(14) 0.0619(12) Uani 1 1 d .
H67A H 0.5314 0.6511 0.6118 0.074 Uiso 1 1 calc R
H67B H 0.5532 0.6201 0.6522 0.074 Uiso 1 1 calc R
C68 C 0.4383(2) 0.5944(3) 0.64062(10) 0.0487(10) Uani 1 1 d .
H68A H 0.4068 0.6014 0.6188 0.058 Uiso 1 1 calc R
H68B H 0.4469 0.5108 0.6457 0.058 Uiso 1 1 calc R
C69 C 0.2162(4) 0.8972(5) 0.49152(18) 0.095(2) Uani 1 1 d U
H69A H 0.2632 0.8534 0.4841 0.115 Uiso 1 1 calc R
H69B H 0.2243 0.9255 0.5160 0.115 Uiso 1 1 calc R
C70 C 0.2038(4) 0.9921(5) 0.46856(17) 0.0896(18) Uani 1 1 d U
H70A H 0.2534 1.0180 0.4576 0.108 Uiso 1 1 calc R
H70B H 0.1797 1.0584 0.4812 0.108 Uiso 1 1 calc R
C71 C 0.1488(4) 0.9429(6) 0.44109(16) 0.0872(17) Uani 1 1 d U
H71A H 0.1145 1.0040 0.4311 0.105 Uiso 1 1 calc R
H71B H 0.1777 0.9044 0.4216 0.105 Uiso 1 1 calc R
C72 C 0.1047(3) 0.8594(4) 0.46175(17) 0.0773(15) Uani 1 1 d U
H72A H 0.0557 0.8954 0.4704 0.093 Uiso 1 1 calc R
H72B H 0.0910 0.7912 0.4470 0.093 Uiso 1 1 calc R
C73 C 0.4191(3) 0.0331(4) 0.22600(13) 0.0630(12) Uani 1 1 d U
H73A H 0.4729 0.0565 0.2196 0.076 Uiso 1 1 calc R
H73B H 0.4219 -0.0363 0.2415 0.076 Uiso 1 1 calc R
C74 C 0.3784(3) 0.1299(7) 0.2445(2) 0.115(3) Uani 1 1 d U
H74A H 0.3797 0.1191 0.2704 0.138 Uiso 1 1 calc R
H74B H 0.4021 0.2060 0.2385 0.138 Uiso 1 1 calc R
C75 C 0.2996(4) 0.1215(8) 0.2310(3) 0.185(5) Uani 1 1 d U
H75A H 0.2645 0.0895 0.2494 0.222 Uiso 1 1 calc R
H75B H 0.2803 0.1996 0.2242 0.222 Uiso 1 1 calc R
C76 C 0.3004(4) 0.0484(8) 0.2016(2) 0.119(3) Uani 1 1 d U
H76A H 0.2651 -0.0184 0.2057 0.143 Uiso 1 1 calc R
H76B H 0.2815 0.0913 0.1806 0.143 Uiso 1 1 calc R

loop_
_atom_site_aniso_label
_atom_site_aniso_U_11
_atom_site_aniso_U_22
_atom_site_aniso_U_33
_atom_site_aniso_U_23
_atom_site_aniso_U_13
_atom_site_aniso_U_12
Cr1 0.01894(19) 0.0234(2) 0.0240(2) -0.00139(18) 0.00033(18) -0.00063(16)
Cr2 0.0206(2) 0.0290(2) 0.0228(2) -0.00199(19) -0.00032(17) 0.00172(17)
Cl1 0.0195(3) 0.0371(4) 0.0395(4) -0.0060(3) 0.0040(3) -0.0015(3)
Cl2 0.0216(3) 0.0441(4) 0.0372(4) -0.0058(3) -0.0027(3) 0.0025(3)
O1 0.0233(9) 0.0269(10) 0.0270(11) -0.0031(8) -0.0036(8) 0.0007(8)
O2 0.0241(9) 0.0253(10) 0.0336(12) -0.0072(8) 0.0050(8) -0.0018(8)
O3 0.0243(10) 0.0616(15) 0.0325(13) -0.0114(11) -0.0056(9) -0.0027(10)
O4 0.0307(11) 0.0471(13) 0.0350(13) -0.0176(10) 0.0046(10) -0.0019(10)
O5 0.0342(11) 0.0264(10) 0.0285(11) -0.0053(8) -0.0060(9) 0.0038(8)
O6 0.0254(10) 0.0323(10) 0.0279(11) -0.0045(9) 0.0032(8) 0.0018(8)
O7 0.0265(10) 0.0323(11) 0.0272(11) -0.0060(9) -0.0056(8) 0.0019(8)
O8 0.0294(12) 0.0671(17) 0.0357(13) -0.0104(12) 0.0099(10) 0.0046(11)
O9 0.0636(17) 0.0387(13) 0.0426(15) -0.0134(11) -0.0243(13) 0.0044(12)
O10 0.0348(11) 0.0312(11) 0.0263(11) -0.0028(9) 0.0054(9) -0.0003(9)
O11 0.065(2) 0.097(3) 0.118(3) 0.046(3) 0.000(2) -0.001(2)
O12 0.056(2) 0.140(4) 0.078(3) -0.048(3) -0.0066(17) 0.019(2)
N1 0.0208(11) 0.0226(11) 0.0242(12) -0.0041(9) 0.0017(9) -0.0005(9)
N2 0.0251(12) 0.0275(11) 0.0242(13) -0.0007(9) -0.0011(10) -0.0022(9)
N3 0.0218(11) 0.0313(12) 0.0227(12) -0.0026(10) 0.0010(9) 0.0037(9)
N4 0.0256(12) 0.0295(13) 0.0269(13) -0.0025(10) -0.0003(10) 0.0036(10)
C1 0.0244(13) 0.0229(12) 0.0226(14) 0.0001(10) -0.0011(11) -0.0010(10)
C2 0.0252(13) 0.0253(13) 0.0261(15) -0.0019(11) 0.0004(11) 0.0020(11)
C3 0.0331(15) 0.0291(14) 0.0244(15) -0.0027(12) -0.0006(12) -0.0019(12)
C4 0.0246(14) 0.0353(15) 0.0287(16) 0.0004(12) -0.0054(12) -0.0007(12)
C5 0.0238(13) 0.0264(14) 0.0312(16) -0.0052(12) -0.0007(12) -0.0013(11)
C6 0.0239(13) 0.0241(13) 0.0283(15) -0.0018(11) 0.0011(11) -0.0029(10)
C7 0.0240(13) 0.0308(14) 0.0294(16) -0.0048(12) 0.0024(11) -0.0086(11)
C8 0.0258(13) 0.0318(15) 0.0260(16) -0.0033(12) 0.0049(11) -0.0046(12)
C9 0.0256(13) 0.0259(13) 0.0246(15) -0.0054(11) -0.0017(11) 0.0010(11)
C10 0.0238(13) 0.0341(15) 0.0282(15) -0.0028(12) 0.0041(12) -0.0013(11)
C11 0.0292(14) 0.0304(15) 0.0246(15) -0.0073(11) 0.0004(11) 0.0024(12)
C12 0.0310(14) 0.0256(14) 0.0299(16) -0.0062(12) -0.0026(12) 0.0012(11)
C13 0.0209(12) 0.0237(13) 0.0280(15) 0.0011(11) -0.0021(11) -0.0011(10)
C14 0.0242(13) 0.0228(13) 0.0239(14) -0.0040(11) -0.0019(11) 0.0014(10)
C15 0.0230(13) 0.0303(14) 0.0321(17) 0.0006(12) -0.0026(11) 0.0025(11)
C16 0.0267(14) 0.0274(14) 0.0313(16) -0.0006(12) -0.0020(12) -0.0007(11)
C17 0.0371(17) 0.0425(18) 0.042(2) 0.0024(15) -0.0101(15) 0.0018(14)
C18 0.051(2) 0.051(2) 0.035(2) 0.0109(16) -0.0129(16) -0.0002(17)
C19 0.049(2) 0.048(2) 0.0316(18) 0.0078(15) 0.0003(15) -0.0049(16)
C20 0.0351(16) 0.0351(16) 0.0303(18) 0.0009(13) 0.0038(13) -0.0056(13)
C21 0.0275(14) 0.0289(14) 0.0293(16) -0.0062(12) 0.0015(12) 0.0013(11)
C22 0.0389(17) 0.0378(17) 0.046(2) -0.0023(15) -0.0019(15) 0.0081(14)
C23 0.0347(17) 0.048(2) 0.040(2) -0.0166(16) 0.0015(14) 0.0074(15)
C24 0.0310(15) 0.0429(18) 0.0373(18) -0.0060(15) 0.0081(14) -0.0031(14)
C25 0.0226(15) 0.110(4) 0.046(2) -0.020(2) -0.0052(15) 0.002(2)
C26 0.0314(16) 0.0420(17) 0.0414(19) -0.0130(15) 0.0083(14) 0.0015(14)
C27 0.0262(14) 0.0268(14) 0.0347(16) -0.0029(12) 0.0038(12) -0.0022(11)
C28 0.0268(15) 0.0301(16) 0.057(2) -0.0065(15) 0.0039(14) -0.0016(12)
C29 0.049(2) 0.051(2) 0.041(2) 0.0099(16) 0.0027(16) -0.0170(16)
C30 0.0425(18) 0.0292(16) 0.054(2) -0.0064(15) 0.0104(16) -0.0095(14)
C31 0.057(2) 0.0261(16) 0.053(2) -0.0023(15) -0.0209(18) 0.0092(15)
C32 0.067(3) 0.053(2) 0.046(2) -0.0123(19) -0.026(2) 0.022(2)
C33 0.046(2) 0.062(2) 0.050(2) -0.0026(19) -0.0209(18) -0.0031(18)
C34 0.060(2) 0.0394(18) 0.040(2) -0.0162(15) -0.0245(18) 0.0114(17)
C35 0.0271(13) 0.0287(14) 0.0240(15) -0.0006(11) 0.0032(11) 0.0033(11)
C36 0.0326(15) 0.0307(14) 0.0250(15) 0.0003(12) -0.0008(12) 0.0030(12)
C37 0.0343(15) 0.0333(15) 0.0258(16) -0.0040(12) 0.0035(12) 0.0042(12)
C38 0.0279(15) 0.0375(16) 0.0308(17) -0.0010(13) 0.0069(12) 0.0058(12)
C39 0.0281(14) 0.0372(16) 0.0293(16) -0.0040(13) 0.0003(12) 0.0070(12)
C40 0.0280(14) 0.0311(14) 0.0256(16) -0.0017(12) -0.0003(12) 0.0056(12)
C41 0.0302(15) 0.0361(16) 0.0290(16) -0.0054(12) -0.0043(12) 0.0103(12)
C42 0.0293(15) 0.0359(16) 0.0229(15) -0.0034(12) -0.0027(11) 0.0072(12)
C43 0.0257(14) 0.0323(15) 0.0241(15) -0.0021(12) 0.0013(11) 0.0030(12)
C44 0.0302(14) 0.0334(15) 0.0262(15) 0.0011(12) -0.0030(12) 0.0004(12)
C45 0.0393(16) 0.0321(15) 0.0248(15) -0.0039(12) -0.0072(13) -0.0005(13)
C46 0.0360(15) 0.0260(14) 0.0321(16) -0.0034(12) -0.0037(13) 0.0012(12)
C47 0.0257(13) 0.0271(14) 0.0246(15) 0.0010(11) 0.0018(11) -0.0023(11)
C48 0.0241(13) 0.0296(14) 0.0247(15) -0.0017(11) 0.0005(11) -0.0016(11)
C49 0.0207(13) 0.0400(16) 0.0297(16) -0.0019(13) -0.0012(12) -0.0011(11)
C50 0.0240(14) 0.0340(15) 0.0257(16) -0.0016(12) 0.0010(11) 0.0011(11)
C51 0.0324(16) 0.0400(17) 0.0343(17) -0.0019(14) 0.0042(13) -0.0056(13)
C52 0.049(2) 0.046(2) 0.0314(18) 0.0082(15) 0.0116(15) -0.0026(16)
C53 0.0475(19) 0.0434(19) 0.0317(18) 0.0085(15) -0.0031(15) 0.0020(16)
C54 0.0320(16) 0.0380(17) 0.0344(19) 0.0021(13) -0.0035(14) 0.0021(13)
C55 0.0337(16) 0.0354(16) 0.0323(17) -0.0071(13) 0.0012(13) -0.0049(13)
C56 0.0332(17) 0.052(2) 0.041(2) -0.0073(16) -0.0096(14) 0.0032(15)
C57 0.048(2) 0.0416(19) 0.045(2) -0.0048(16) 0.0050(16) -0.0142(16)
C58 0.046(2) 0.056(2) 0.037(2) -0.0205(17) -0.0012(15) -0.0049(17)
C59 0.0326(18) 0.077(3) 0.040(2) -0.0006(19) 0.0060(15) 0.0051(18)
C60 0.082(3) 0.042(2) 0.067(3) -0.019(2) -0.039(2) 0.008(2)
C61 0.0339(15) 0.0254(14) 0.0324(16) -0.0034(12) -0.0012(13) 0.0008(12)
C62 0.0245(14) 0.0411(18) 0.055(2) -0.0078(16) 0.0009(15) 0.0029(13)
C63 0.0398(17) 0.0446(18) 0.0385(19) 0.0052(15) -0.0072(14) 0.0053(15)
C64 0.050(2) 0.0353(17) 0.044(2) -0.0036(15) -0.0100(16) 0.0084(15)
C65 0.068(3) 0.0300(17) 0.060(3) -0.0032(16) 0.032(2) -0.0075(17)
C66 0.059(2) 0.056(2) 0.056(3) -0.003(2) 0.020(2) -0.012(2)
C67 0.050(2) 0.061(3) 0.074(3) -0.001(2) 0.027(2) 0.001(2)
C68 0.060(2) 0.048(2) 0.038(2) -0.0124(16) 0.0235(18) -0.0045(18)
C69 0.118(5) 0.060(3) 0.108(5) 0.003(3) -0.056(4) -0.011(3)
C70 0.088(4) 0.074(3) 0.107(5) 0.020(3) 0.000(3) -0.030(3)
C71 0.099(4) 0.104(4) 0.059(3) 0.018(3) -0.011(3) -0.004(4)
C72 0.057(3) 0.058(3) 0.117(5) 0.002(3) -0.025(3) 0.002(2)
C73 0.052(2) 0.069(3) 0.069(3) -0.004(2) -0.001(2) 0.006(2)
C74 0.068(3) 0.151(6) 0.127(6) -0.086(5) -0.021(4) 0.036(4)
C75 0.064(4) 0.185(8) 0.306(12) -0.174(9) -0.048(6) 0.052(5)
C76 0.060(3) 0.181(7) 0.118(6) -0.084(5) -0.020(3) 0.039(4)

loop_
_atom_type_symbol
_atom_type_description
_atom_type_scat_dispersion_real
_atom_type_scat_dispersion_imag
_atom_type_scat_source
C C 0.0033 0.0016 'International Tables Vol C Tables 4.2.6.8 and 6.1.1.4'
H H 0.0000 0.0000 'International Tables Vol C Tables 4.2.6.8 and 6.1.1.4'
Cr Cr 0.3209 0.6236 'International Tables Vol C Tables 4.2.6.8 and 6.1.1.4'
N N 0.0061 0.0033 'International Tables Vol C Tables 4.2.6.8 and 6.1.1.4'
O O 0.0106 0.0060 'International Tables Vol C Tables 4.2.6.8 and 6.1.1.4'
Cl Cl 0.1484 0.1585 'International Tables Vol C Tables 4.2.6.8 and 6.1.1.4'

loop_
_geom_angle_atom_site_label_1
_geom_angle_atom_site_label_2
_geom_angle_atom_site_label_3
_geom_angle
O2 Cr1 O1 178.17(9)
O2 Cr1 N2 91.74(10)
O1 Cr1 N2 89.25(9)
O2 Cr1 O5 91.88(9)
O1 Cr1 O5 86.98(8)
N2 Cr1 O5 172.96(9)
O2 Cr1 N1 86.53(8)
O1 Cr1 N1 92.09(8)
N2 Cr1 N1 81.29(10)
O5 Cr1 N1 92.91(9)
O2 Cr1 Cl1 89.67(6)
O1 Cr1 Cl1 91.78(6)
N2 Cr1 Cl1 95.35(7)
O5 Cr1 Cl1 90.70(6)
N1 Cr1 Cl1 174.84(7)
O7 Cr2 O6 177.27(9)
O7 Cr2 N4 90.35(10)
O6 Cr2 N4 89.96(10)
O7 Cr2 O10 91.25(9)
O6 Cr2 O10 88.18(9)
N4 Cr2 O10 174.21(9)
O7 Cr2 N3 85.85(9)
O6 Cr2 N3 91.51(9)
N4 Cr2 N3 81.42(10)
O10 Cr2 N3 93.15(9)
O7 Cr2 Cl2 90.06(6)
O6 Cr2 Cl2 92.61(6)
N4 Cr2 Cl2 95.29(8)
O10 Cr2 Cl2 90.27(7)
N3 Cr2 Cl2 174.72(7)
C1 O1 Cr1 123.87(17)
C14 O2 Cr1 134.25(18)
C4 O3 C25 116.7(3)
C11 O4 C26 116.1(2)
C31 O5 C34 107.5(2)
C31 O5 Cr1 119.1(2)
C34 O5 Cr1 123.7(2)
C35 O6 Cr2 124.04(18)
C48 O7 Cr2 134.61(19)
C38 O8 C59 116.5(3)
C45 O9 C60 117.9(3)
C68 O10 C65 107.7(3)
C68 O10 Cr2 122.9(2)
C65 O10 Cr2 119.6(2)
C72 O11 C69 108.1(4)
C76 O12 C73 106.9(4)
C8 N1 C15 110.2(2)
C8 N1 C7 107.1(2)
C15 N1 C7 109.4(2)
C8 N1 Cr1 111.57(17)
C15 N1 Cr1 108.38(17)
C7 N1 Cr1 110.20(16)
C20 N2 C16 119.8(3)
C20 N2 Cr1 125.3(2)
C16 N2 Cr1 114.3(2)
C49 N3 C41 109.8(2)
C49 N3 C42 110.3(2)
C41 N3 C42 106.9(2)
C49 N3 Cr2 108.16(18)
C41 N3 Cr2 110.35(18)
C42 N3 Cr2 111.37(18)
C50 N4 C54 119.0(3)
C50 N4 Cr2 115.0(2)
C54 N4 Cr2 125.7(2)
O1 C1 C6 118.6(2)
O1 C1 C2 122.3(2)
C6 C1 C2 119.1(3)
C3 C2 C1 116.9(3)
C3 C2 C21 121.5(3)
C1 C2 C21 121.4(3)
C4 C3 C2 123.6(3)
C4 C3 H3 118.2
C2 C3 H3 118.2
C3 C4 O3 116.0(3)
C3 C4 C5 119.7(3)
O3 C4 C5 124.3(3)
C4 C5 C6 118.6(3)
C4 C5 H5 120.7
C6 C5 H5 120.7
C5 C6 C1 121.9(3)
C5 C6 C7 120.1(3)
C1 C6 C7 117.8(3)
N1 C7 C6 114.3(2)
N1 C7 H7A 108.7
C6 C7 H7A 108.7
N1 C7 H7B 108.7
C6 C7 H7B 108.7
H7A C7 H7B 107.6
N1 C8 C9 115.9(2)
N1 C8 H8A 108.3
C9 C8 H8A 108.3
N1 C8 H8B 108.3
C9 C8 H8B 108.3
H8A C8 H8B 107.4
C10 C9 C14 121.0(3)
C10 C9 C8 117.3(3)
C14 C9 C8 121.6(2)
C11 C10 C9 120.0(3)
C11 C10 H10 120.0
C9 C10 H10 120.0
C10 C11 O4 125.0(3)
C10 C11 C12 119.7(3)
O4 C11 C12 115.4(3)
C11 C12 C13 122.3(3)
C11 C12 H12 118.8
C13 C12 H12 118.8
C12 C13 C14 117.6(3)
C12 C13 C27 121.3(3)
C14 C13 C27 121.1(3)
O2 C14 C9 121.9(2)
O2 C14 C13 118.7(2)
C9 C14 C13 119.3(3)
C16 C15 N1 111.1(2)
C16 C15 H15A 109.4
N1 C15 H15A 109.4
C16 C15 H15B 109.4
N1 C15 H15B 109.4
H15A C15 H15B 108.0
N2 C16 C17 121.2(3)
N2 C16 C15 116.4(3)
C17 C16 C15 122.3(3)
C18 C17 C16 118.7(3)
C18 C17 H17 120.6
C16 C17 H17 120.6
C19 C18 C17 119.5(3)
C19 C18 H18 120.2
C17 C18 H18 120.2
C18 C19 C20 119.2(3)
C18 C19 H19 120.4
C20 C19 H19 120.4
N2 C20 C19 121.4(3)
N2 C20 H20 119.3
C19 C20 H20 119.3
C24 C21 C23 108.4(3)
C24 C21 C22 109.4(3)
C23 C21 C22 107.4(3)
C24 C21 C2 111.2(2)
C23 C21 C2 112.4(3)
C22 C21 C2 107.9(3)
C21 C22 H22A 109.5
C21 C22 H22B 109.5
H22A C22 H22B 109.5
C21 C22 H22C 109.5
H22A C22 H22C 109.5
H22B C22 H22C 109.5
C21 C23 H23A 109.5
C21 C23 H23B 109.5
H23A C23 H23B 109.5
C21 C23 H23C 109.5
H23A C23 H23C 109.5
H23B C23 H23C 109.5
C21 C24 H24A 109.5
C21 C24 H24B 109.5
H24A C24 H24B 109.5
C21 C24 H24C 109.5
H24A C24 H24C 109.5
H24B C24 H24C 109.5
O3 C25 H25A 109.5
O3 C25 H25B 109.5
H25A C25 H25B 109.5
O3 C25 H25C 109.5
H25A C25 H25C 109.5
H25B C25 H25C 109.5
O4 C26 H26A 109.5
O4 C26 H26B 109.5
H26A C26 H26B 109.5
O4 C26 H26C 109.5
H26A C26 H26C 109.5
H26B C26 H26C 109.5
C13 C27 C30 112.1(3)
C13 C27 C28 111.5(3)
C30 C27 C28 107.1(3)
C13 C27 C29 109.2(3)
C30 C27 C29 107.6(3)
C28 C27 C29 109.2(3)
C27 C28 H28A 109.5
C27 C28 H28B 109.5
H28A C28 H28B 109.5
C27 C28 H28C 109.5
H28A C28 H28C 109.5
H28B C28 H28C 109.5
C27 C29 H29A 109.5
C27 C29 H29B 109.5
H29A C29 H29B 109.5
C27 C29 H29C 109.5
H29A C29 H29C 109.5
H29B C29 H29C 109.5
C27 C30 H30A 109.5
C27 C30 H30B 109.5
H30A C30 H30B 109.5
C27 C30 H30C 109.5
H30A C30 H30C 109.5
H30B C30 H30C 109.5
O5 C31 C32 106.9(3)
O5 C31 H31A 110.3
C32 C31 H31A 110.3
O5 C31 H31B 110.3
C32 C31 H31B 110.3
H31A C31 H31B 108.6
C31 C32 C33 104.1(3)
C31 C32 H32A 110.9
C33 C32 H32A 110.9
C31 C32 H32B 110.9
C33 C32 H32B 110.9
H32A C32 H32B 109.0
C34 C33 C32 102.7(3)
C34 C33 H33A 111.2
C32 C33 H33A 111.2
C34 C33 H33B 111.2
C32 C33 H33B 111.2
H33A C33 H33B 109.1
O5 C34 C33 104.9(3)
O5 C34 H34A 110.8
C33 C34 H34A 110.8
O5 C34 H34B 110.8
C33 C34 H34B 110.8
H34A C34 H34B 108.8
O6 C35 C40 118.8(3)
O6 C35 C36 121.9(3)
C40 C35 C36 119.3(3)
C37 C36 C35 117.5(3)
C37 C36 C55 121.3(3)
C35 C36 C55 121.1(3)
C38 C37 C36 122.0(3)
C38 C37 H37 119.0
C36 C37 H37 119.0
C39 C38 O8 124.0(3)
C39 C38 C37 120.3(3)
O8 C38 C37 115.6(3)
C38 C39 C40 118.4(3)
C38 C39 H39 120.8
C40 C39 H39 120.8
C35 C40 C39 122.1(3)
C35 C40 C41 117.2(3)
C39 C40 C41 120.4(3)
C40 C41 N3 114.3(2)
C40 C41 H41A 108.7
N3 C41 H41A 108.7
C40 C41 H41B 108.7
N3 C41 H41B 108.7
H41A C41 H41B 107.6
N3 C42 C43 115.0(2)
N3 C42 H42A 108.5
C43 C42 H42A 108.5
N3 C42 H42B 108.5
C43 C42 H42B 108.5
H42A C42 H42B 107.5
C44 C43 C48 119.9(3)
C44 C43 C42 117.6(3)
C48 C43 C42 122.5(3)
C45 C44 C43 120.9(3)
C45 C44 H44 119.6
C43 C44 H44 119.6
C44 C45 C46 119.8(3)
C44 C45 O9 115.4(3)
C46 C45 O9 124.9(3)
C45 C46 C47 122.0(3)
C45 C46 H46 119.0
C47 C46 H46 119.0
C46 C47 C48 118.2(3)
C46 C47 C61 121.5(3)
C48 C47 C61 120.3(3)
O7 C48 C43 121.1(3)
O7 C48 C47 119.7(3)
C43 C48 C47 119.2(3)
N3 C49 C50 111.4(2)
N3 C49 H49A 109.4
C50 C49 H49A 109.4
N3 C49 H49B 109.4
C50 C49 H49B 109.4
H49A C49 H49B 108.0
N4 C50 C51 121.5(3)
N4 C50 C49 115.7(3)
C51 C50 C49 122.7(3)
C52 C51 C50 118.7(3)
C52 C51 H51 120.7
C50 C51 H51 120.7
C51 C52 C53 119.5(3)
C51 C52 H52 120.2
C53 C52 H52 120.2
C54 C53 C52 119.0(3)
C54 C53 H53 120.5
C52 C53 H53 120.5
N4 C54 C53 122.1(3)
N4 C54 H54 118.9
C53 C54 H54 118.9
C36 C55 C56 111.2(3)
C36 C55 C57 109.1(3)
C56 C55 C57 109.1(3)
C36 C55 C58 112.4(3)
C56 C55 C58 107.3(3)
C57 C55 C58 107.6(3)
C55 C56 H56A 109.5
C55 C56 H56B 109.5
H56A C56 H56B 109.5
C55 C56 H56C 109.5
H56A C56 H56C 109.5
H56B C56 H56C 109.5
C55 C57 H57A 109.5
C55 C57 H57B 109.5
H57A C57 H57B 109.5
C55 C57 H57C 109.5
H57A C57 H57C 109.5
H57B C57 H57C 109.5
C55 C58 H58A 109.5
C55 C58 H58B 109.5
H58A C58 H58B 109.5
C55 C58 H58C 109.5
H58A C58 H58C 109.5
H58B C58 H58C 109.5
O8 C59 H59A 109.5
O8 C59 H59B 109.5
H59A C59 H59B 109.5
O8 C59 H59C 109.5
H59A C59 H59C 109.5
H59B C59 H59C 109.5
O9 C60 H60A 109.5
O9 C60 H60B 109.5
H60A C60 H60B 109.5
O9 C60 H60C 109.5
H60A C60 H60C 109.5
H60B C60 H60C 109.5
C47 C61 C64 112.2(3)
C47 C61 C63 110.5(3)
C64 C61 C63 107.6(3)
C47 C61 C62 110.9(3)
C64 C61 C62 106.9(3)
C63 C61 C62 108.6(3)
C61 C62 H62A 109.5
C61 C62 H62B 109.5
H62A C62 H62B 109.5
C61 C62 H62C 109.5
H62A C62 H62C 109.5
H62B C62 H62C 109.5
C61 C63 H63A 109.5
C61 C63 H63B 109.5
H63A C63 H63B 109.5
C61 C63 H63C 109.5
H63A C63 H63C 109.5
H63B C63 H63C 109.5
C61 C64 H64A 109.5
C61 C64 H64B 109.5
H64A C64 H64B 109.5
C61 C64 H64C 109.5
H64A C64 H64C 109.5
H64B C64 H64C 109.5
O10 C65 C66 106.6(3)
O10 C65 H65A 110.4
C66 C65 H65A 110.4
O10 C65 H65B 110.4
C66 C65 H65B 110.4
H65A C65 H65B 108.6
C67 C66 C65 104.2(3)
C67 C66 H66A 110.9
C65 C66 H66A 110.9
C67 C66 H66B 110.9
C65 C66 H66B 110.9
H66A C66 H66B 108.9
C68 C67 C66 104.6(3)
C68 C67 H67A 110.8
C66 C67 H67A 110.8
C68 C67 H67B 110.8
C66 C67 H67B 110.8
H67A C67 H67B 108.9
O10 C68 C67 106.0(3)
O10 C68 H68A 110.5
C67 C68 H68A 110.5
O10 C68 H68B 110.5
C67 C68 H68B 110.5
H68A C68 H68B 108.7
O11 C69 C70 108.5(5)
O11 C69 H69A 110.0
C70 C69 H69A 110.0
O11 C69 H69B 110.0
C70 C69 H69B 110.0
H69A C69 H69B 108.4
C69 C70 C71 103.1(5)
C69 C70 H70A 111.1
C71 C70 H70A 111.1
C69 C70 H70B 111.1
C71 C70 H70B 111.1
H70A C70 H70B 109.1
C72 C71 C70 101.6(5)
C72 C71 H71A 111.4
C70 C71 H71A 111.4
C72 C71 H71B 111.4
C70 C71 H71B 111.4
H71A C71 H71B 109.3
O11 C72 C71 108.3(4)
O11 C72 H72A 110.0
C71 C72 H72A 110.0
O11 C72 H72B 110.0
C71 C72 H72B 110.0
H72A C72 H72B 108.4
O12 C73 C74 106.7(4)
O12 C73 H73A 110.4
C74 C73 H73A 110.4
O12 C73 H73B 110.4
C74 C73 H73B 110.4
H73A C73 H73B 108.6
C75 C74 C73 102.8(5)
C75 C74 H74A 111.2
C73 C74 H74A 111.2
C75 C74 H74B 111.2
C73 C74 H74B 111.2
H74A C74 H74B 109.1
C76 C75 C74 108.2(5)
C76 C75 H75A 110.1
C74 C75 H75A 110.1
C76 C75 H75B 110.1
C74 C75 H75B 110.1
H75A C75 H75B 108.4
O12 C76 C75 110.0(5)
O12 C76 H76A 109.7
C75 C76 H76A 109.7
O12 C76 H76B 109.7
C75 C76 H76B 109.7
H76A C76 H76B 108.2

loop_
_geom_bond_atom_site_label_1
_geom_bond_atom_site_label_2
_geom_bond_distance
Cr1 O2 1.912(2)
Cr1 O1 1.943(2)
Cr1 N2 2.065(3)
Cr1 O5 2.074(2)
Cr1 N1 2.097(2)
Cr1 Cl1 2.3463(9)
Cr2 O7 1.923(2)
Cr2 O6 1.940(2)
Cr2 N4 2.054(3)
Cr2 O10 2.074(2)
Cr2 N3 2.103(2)
Cr2 Cl2 2.3490(9)
O1 C1 1.344(3)
O2 C14 1.336(3)
O3 C4 1.386(4)
O3 C25 1.403(4)
O4 C11 1.387(4)
O4 C26 1.415(4)
O5 C31 1.455(4)
O5 C34 1.457(4)
O6 C35 1.349(3)
O7 C48 1.329(4)
O8 C38 1.388(4)
O8 C59 1.417(4)
O9 C45 1.385(4)
O9 C60 1.394(5)
O10 C68 1.448(4)
O10 C65 1.466(4)
O11 C72 1.389(6)
O11 C69 1.401(7)
O12 C76 1.385(7)
O12 C73 1.400(6)
N1 C8 1.489(4)
N1 C15 1.491(4)
N1 C7 1.497(3)
N2 C20 1.337(4)
N2 C16 1.346(4)
N3 C49 1.487(4)
N3 C41 1.492(4)
N3 C42 1.493(4)
N4 C50 1.350(4)
N4 C54 1.352(4)
C1 C6 1.401(4)
C1 C2 1.426(4)
C2 C3 1.389(4)
C2 C21 1.542(4)
C3 C4 1.377(4)
C3 H3 0.9500
C4 C5 1.389(4)
C5 C6 1.394(4)
C5 H5 0.9500
C6 C7 1.504(4)
C7 H7A 0.9900
C7 H7B 0.9900
C8 C9 1.518(4)
C8 H8A 0.9900
C8 H8B 0.9900
C9 C10 1.393(4)
C9 C14 1.402(4)
C10 C11 1.380(4)
C10 H10 0.9500
C11 C12 1.392(4)
C12 C13 1.395(4)
C12 H12 0.9500
C13 C14 1.433(4)
C13 C27 1.527(4)
C15 C16 1.488(4)
C15 H15A 0.9900
C15 H15B 0.9900
C16 C17 1.388(5)
C17 C18 1.384(5)
C17 H17 0.9500
C18 C19 1.371(5)
C18 H18 0.9500
C19 C20 1.385(5)
C19 H19 0.9500
C20 H20 0.9500
C21 C24 1.525(4)
C21 C23 1.525(4)
C21 C22 1.538(5)
C22 H22A 0.9800
C22 H22B 0.9800
C22 H22C 0.9800
C23 H23A 0.9800
C23 H23B 0.9800
C23 H23C 0.9800
C24 H24A 0.9800
C24 H24B 0.9800
C24 H24C 0.9800
C25 H25A 0.9800
C25 H25B 0.9800
C25 H25C 0.9800
C26 H26A 0.9800
C26 H26B 0.9800
C26 H26C 0.9800
C27 C30 1.528(4)
C27 C28 1.533(4)
C27 C29 1.545(5)
C28 H28A 0.9800
C28 H28B 0.9800
C28 H28C 0.9800
C29 H29A 0.9800
C29 H29B 0.9800
C29 H29C 0.9800
C30 H30A 0.9800
C30 H30B 0.9800
C30 H30C 0.9800
C31 C32 1.495(5)
C31 H31A 0.9900
C31 H31B 0.9900
C32 C33 1.508(6)
C32 H32A 0.9900
C32 H32B 0.9900
C33 C34 1.479(5)
C33 H33A 0.9900
C33 H33B 0.9900
C34 H34A 0.9900
C34 H34B 0.9900
C35 C40 1.397(4)
C35 C36 1.418(4)
C36 C37 1.401(4)
C36 C55 1.526(4)
C37 C38 1.398(5)
C37 H37 0.9500
C38 C39 1.378(5)
C39 C40 1.398(4)
C39 H39 0.9500
C40 C41 1.490(4)
C41 H41A 0.9900
C41 H41B 0.9900
C42 C43 1.503(4)
C42 H42A 0.9900
C42 H42B 0.9900
C43 C44 1.394(4)
C43 C48 1.417(4)
C44 C45 1.373(4)
C44 H44 0.9500
C45 C46 1.378(4)
C46 C47 1.404(4)
C46 H46 0.9500
C47 C48 1.417(4)
C47 C61 1.526(4)
C49 C50 1.500(4)
C49 H49A 0.9900
C49 H49B 0.9900
C50 C51 1.394(4)
C51 C52 1.382(5)
C51 H51 0.9500
C52 C53 1.390(5)
C52 H52 0.9500
C53 C54 1.372(5)
C53 H53 0.9500
C54 H54 0.9500
C55 C56 1.530(5)
C55 C57 1.537(5)
C55 C58 1.543(5)
C56 H56A 0.9800
C56 H56B 0.9800
C56 H56C 0.9800
C57 H57A 0.9800
C57 H57B 0.9800
C57 H57C 0.9800
C58 H58A 0.9800
C58 H58B 0.9800
C58 H58C 0.9800
C59 H59A 0.9800
C59 H59B 0.9800
C59 H59C 0.9800
C60 H60A 0.9800
C60 H60B 0.9800
C60 H60C 0.9800
C61 C64 1.537(4)
C61 C63 1.538(5)
C61 C62 1.539(4)
C62 H62A 0.9800
C62 H62B 0.9800
C62 H62C 0.9800
C63 H63A 0.9800
C63 H63B 0.9800
C63 H63C 0.9800
C64 H64A 0.9800
C64 H64B 0.9800
C64 H64C 0.9800
C65 C66 1.496(5)
C65 H65A 0.9900
C65 H65B 0.9900
C66 C67 1.486(6)
C66 H66A 0.9900
C66 H66B 0.9900
C67 C68 1.463(6)
C67 H67A 0.9900
C67 H67B 0.9900
C68 H68A 0.9900
C68 H68B 0.9900
C69 C70 1.410(8)
C69 H69A 0.9900
C69 H69B 0.9900
C70 C71 1.512(8)
C70 H70A 0.9900
C70 H70B 0.9900
C71 C72 1.449(8)
C71 H71A 0.9900
C71 H71B 0.9900
C72 H72A 0.9900
C72 H72B 0.9900
C73 C74 1.488(7)
C73 H73A 0.9900
C73 H73B 0.9900
C74 C75 1.445(8)
C74 H74A 0.9900
C74 H74B 0.9900
C75 C76 1.393(9)
C75 H75A 0.9900
C75 H75B 0.9900
C76 H76A 0.9900
C76 H76B 0.9900

loop_
_geom_torsion_atom_site_label_1
_geom_torsion_atom_site_label_2
_geom_torsion_atom_site_label_3
_geom_torsion_atom_site_label_4
_geom_torsion
N2 Cr1 O1 C1 -42.0(2)
O5 Cr1 O1 C1 132.1(2)
N1 Cr1 O1 C1 39.3(2)
Cl1 Cr1 O1 C1 -137.3(2)
N2 Cr1 O2 C14 107.4(3)
O5 Cr1 O2 C14 -66.6(3)
N1 Cr1 O2 C14 26.2(3)
Cl1 Cr1 O2 C14 -157.3(3)
O2 Cr1 O5 C31 -153.3(2)
O1 Cr1 O5 C31 28.1(2)
N1 Cr1 O5 C31 120.0(2)
Cl1 Cr1 O5 C31 -63.6(2)
O2 Cr1 O5 C34 -11.6(3)
O1 Cr1 O5 C34 169.9(3)
N1 Cr1 O5 C34 -98.2(3)
Cl1 Cr1 O5 C34 78.1(2)
N4 Cr2 O6 C35 -42.1(2)
O10 Cr2 O6 C35 132.4(2)
N3 Cr2 O6 C35 39.3(2)
Cl2 Cr2 O6 C35 -137.4(2)
N4 Cr2 O7 C48 106.4(3)
O10 Cr2 O7 C48 -68.1(3)
N3 Cr2 O7 C48 25.0(3)
Cl2 Cr2 O7 C48 -158.3(3)
O7 Cr2 O10 C68 -16.4(3)
O6 Cr2 O10 C68 166.3(3)
N3 Cr2 O10 C68 -102.3(3)
Cl2 Cr2 O10 C68 73.7(3)
O7 Cr2 O10 C65 -158.1(3)
O6 Cr2 O10 C65 24.6(3)
N3 Cr2 O10 C65 116.0(3)
Cl2 Cr2 O10 C65 -68.0(2)
O2 Cr1 N1 C8 -48.70(18)
O1 Cr1 N1 C8 130.09(18)
N2 Cr1 N1 C8 -140.99(19)
O5 Cr1 N1 C8 43.01(18)
O2 Cr1 N1 C15 72.81(18)
O1 Cr1 N1 C15 -108.40(18)
N2 Cr1 N1 C15 -19.49(18)
O5 Cr1 N1 C15 164.52(18)
O2 Cr1 N1 C7 -167.56(19)
O1 Cr1 N1 C7 11.23(19)
N2 Cr1 N1 C7 100.15(19)
O5 Cr1 N1 C7 -75.85(19)
O2 Cr1 N2 C20 107.0(2)
O1 Cr1 N2 C20 -74.5(2)
N1 Cr1 N2 C20 -166.7(3)
Cl1 Cr1 N2 C20 17.2(2)
O2 Cr1 N2 C16 -81.7(2)
O1 Cr1 N2 C16 96.7(2)
N1 Cr1 N2 C16 4.5(2)
Cl1 Cr1 N2 C16 -171.58(19)
O7 Cr2 N3 C49 71.22(19)
O6 Cr2 N3 C49 -109.50(19)
N4 Cr2 N3 C49 -19.77(19)
O10 Cr2 N3 C49 162.24(18)
O7 Cr2 N3 C41 -168.7(2)
O6 Cr2 N3 C41 10.6(2)
N4 Cr2 N3 C41 100.3(2)
O10 Cr2 N3 C41 -77.7(2)
O7 Cr2 N3 C42 -50.17(19)
O6 Cr2 N3 C42 129.1(2)
N4 Cr2 N3 C42 -141.2(2)
O10 Cr2 N3 C42 40.9(2)
O7 Cr2 N4 C50 -80.7(2)
O6 Cr2 N4 C50 96.5(2)
N3 Cr2 N4 C50 5.0(2)
Cl2 Cr2 N4 C50 -170.8(2)
O7 Cr2 N4 C54 105.9(3)
O6 Cr2 N4 C54 -76.8(3)
N3 Cr2 N4 C54 -168.3(3)
Cl2 Cr2 N4 C54 15.8(3)
Cr1 O1 C1 C6 -44.9(3)
Cr1 O1 C1 C2 136.8(2)
O1 C1 C2 C3 -176.8(3)
C6 C1 C2 C3 4.9(4)
O1 C1 C2 C21 7.8(4)
C6 C1 C2 C21 -170.5(3)
C1 C2 C3 C4 -0.9(4)
C21 C2 C3 C4 174.4(3)
C2 C3 C4 O3 178.6(3)
C2 C3 C4 C5 -2.8(5)
C25 O3 C4 C3 174.4(3)
C25 O3 C4 C5 -4.2(5)
C3 C4 C5 C6 2.4(5)
O3 C4 C5 C6 -179.1(3)
C4 C5 C6 C1 1.7(4)
C4 C5 C6 C7 -172.7(3)
O1 C1 C6 C5 176.3(3)
C2 C1 C6 C5 -5.4(4)
O1 C1 C6 C7 -9.2(4)
C2 C1 C6 C7 169.2(3)
C8 N1 C7 C6 -178.9(2)
C15 N1 C7 C6 61.7(3)
Cr1 N1 C7 C6 -57.3(3)
C5 C6 C7 N1 -119.9(3)
C1 C6 C7 N1 65.5(3)
C15 N1 C8 C9 -58.6(3)
C7 N1 C8 C9 -177.5(2)
Cr1 N1 C8 C9 61.8(3)
N1 C8 C9 C10 146.7(3)
N1 C8 C9 C14 -36.9(4)
C14 C9 C10 C11 -2.3(5)
C8 C9 C10 C11 174.1(3)
C9 C10 C11 O4 -177.1(3)
C9 C10 C11 C12 1.5(5)
C26 O4 C11 C10 -27.0(5)
C26 O4 C11 C12 154.4(3)
C10 C11 C12 C13 0.2(5)
O4 C11 C12 C13 178.9(3)
C11 C12 C13 C14 -0.9(4)
C11 C12 C13 C27 177.4(3)
Cr1 O2 C14 C9 -7.2(4)
Cr1 O2 C14 C13 172.5(2)
C10 C9 C14 O2 -178.8(3)
C8 C9 C14 O2 5.0(4)
C10 C9 C14 C13 1.5(4)
C8 C9 C14 C13 -174.7(3)
C12 C13 C14 O2 -179.6(3)
C27 C13 C14 O2 2.0(4)
C12 C13 C14 C9 0.1(4)
C27 C13 C14 C9 -178.3(3)
C8 N1 C15 C16 153.2(2)
C7 N1 C15 C16 -89.3(3)
Cr1 N1 C15 C16 30.9(3)
C20 N2 C16 C17 0.7(4)
Cr1 N2 C16 C17 -171.0(2)
C20 N2 C16 C15 -175.8(3)
Cr1 N2 C16 C15 12.5(3)
N1 C15 C16 N2 -29.6(4)
N1 C15 C16 C17 153.9(3)
N2 C16 C17 C18 -1.7(5)
C15 C16 C17 C18 174.6(3)
C16 C17 C18 C19 0.2(6)
C17 C18 C19 C20 2.1(6)
C16 N2 C20 C19 1.7(5)
Cr1 N2 C20 C19 172.5(3)
C18 C19 C20 N2 -3.1(5)
C3 C2 C21 C24 124.3(3)
C1 C2 C21 C24 -60.5(4)
C3 C2 C21 C23 2.5(4)
C1 C2 C21 C23 177.7(3)
C3 C2 C21 C22 -115.7(3)
C1 C2 C21 C22 59.4(4)
C12 C13 C27 C30 2.4(4)
C14 C13 C27 C30 -179.3(3)
C12 C13 C27 C28 122.5(3)
C14 C13 C27 C28 -59.2(4)
C12 C13 C27 C29 -116.7(3)
C14 C13 C27 C29 61.6(4)
C34 O5 C31 C32 -5.3(4)
Cr1 O5 C31 C32 142.0(3)
O5 C31 C32 C33 -17.7(5)
C31 C32 C33 C34 33.4(5)
C31 O5 C34 C33 26.8(4)
Cr1 O5 C34 C33 -118.7(3)
C32 C33 C34 O5 -37.1(4)
Cr2 O6 C35 C40 -44.0(4)
Cr2 O6 C35 C36 137.2(2)
O6 C35 C36 C37 -175.5(3)
C40 C35 C36 C37 5.7(4)
O6 C35 C36 C55 8.8(4)
C40 C35 C36 C55 -170.0(3)
C35 C36 C37 C38 -0.4(5)
C55 C36 C37 C38 175.3(3)
C59 O8 C38 C39 2.1(5)
C59 O8 C38 C37 -179.3(3)
C36 C37 C38 C39 -3.9(5)
C36 C37 C38 O8 177.4(3)
O8 C38 C39 C40 -178.7(3)
C37 C38 C39 C40 2.7(5)
O6 C35 C40 C39 174.1(3)
C36 C35 C40 C39 -7.1(5)
O6 C35 C40 C41 -11.1(4)
C36 C35 C40 C41 167.7(3)
C38 C39 C40 C35 2.8(5)
C38 C39 C40 C41 -171.8(3)
C35 C40 C41 N3 67.0(4)
C39 C40 C41 N3 -118.1(3)
C49 N3 C41 C40 61.5(3)
C42 N3 C41 C40 -178.9(3)
Cr2 N3 C41 C40 -57.7(3)
C49 N3 C42 C43 -56.9(3)
C41 N3 C42 C43 -176.2(3)
Cr2 N3 C42 C43 63.2(3)
N3 C42 C43 C44 145.8(3)
N3 C42 C43 C48 -35.7(4)
C48 C43 C44 C45 -0.9(5)
C42 C43 C44 C45 177.6(3)
C43 C44 C45 C46 0.8(5)
C43 C44 C45 O9 -178.6(3)
C60 O9 C45 C44 -173.0(4)
C60 O9 C45 C46 7.6(6)
C44 C45 C46 C47 0.3(5)
O9 C45 C46 C47 179.7(3)
C45 C46 C47 C48 -1.2(5)
C45 C46 C47 C61 178.9(3)
Cr2 O7 C48 C43 -3.4(4)
Cr2 O7 C48 C47 176.4(2)
C44 C43 C48 O7 179.8(3)
C42 C43 C48 O7 1.4(4)
C44 C43 C48 C47 0.0(4)
C42 C43 C48 C47 -178.4(3)
C46 C47 C48 O7 -178.8(3)
C61 C47 C48 O7 1.1(4)
C46 C47 C48 C43 1.0(4)
C61 C47 C48 C43 -179.1(3)
C41 N3 C49 C50 -89.7(3)
C42 N3 C49 C50 152.8(2)
Cr2 N3 C49 C50 30.8(3)
C54 N4 C50 C51 1.8(4)
Cr2 N4 C50 C51 -172.0(2)
C54 N4 C50 C49 -174.6(3)
Cr2 N4 C50 C49 11.6(3)
N3 C49 C50 N4 -29.0(4)
N3 C49 C50 C51 154.7(3)
N4 C50 C51 C52 -2.6(5)
C49 C50 C51 C52 173.6(3)
C50 C51 C52 C53 0.4(5)
C51 C52 C53 C54 2.4(5)
C50 N4 C54 C53 1.1(5)
Cr2 N4 C54 C53 174.2(3)
C52 C53 C54 N4 -3.2(5)
C37 C36 C55 C56 122.6(3)
C35 C36 C55 C56 -61.9(4)
C37 C36 C55 C57 -117.0(3)
C35 C36 C55 C57 58.5(4)
C37 C36 C55 C58 2.2(5)
C35 C36 C55 C58 177.7(3)
C46 C47 C61 C64 1.3(4)
C48 C47 C61 C64 -178.6(3)
C46 C47 C61 C63 -118.7(3)
C48 C47 C61 C63 61.4(4)
C46 C47 C61 C62 120.8(3)
C48 C47 C61 C62 -59.1(4)
C68 O10 C65 C66 -1.4(5)
Cr2 O10 C65 C66 145.5(3)
O10 C65 C66 C67 -18.5(5)
C65 C66 C67 C68 31.3(5)
C65 O10 C68 C67 21.3(4)
Cr2 O10 C68 C67 -124.3(3)
C66 C67 C68 O10 -32.8(5)
C72 O11 C69 C70 12.1(8)
O11 C69 C70 C71 -27.5(8)
C69 C70 C71 C72 31.7(7)
C69 O11 C72 C71 9.6(7)
C70 C71 C72 O11 -25.5(7)
C76 O12 C73 C74 -22.7(8)
O12 C73 C74 C75 22.3(9)
C73 C74 C75 C76 -13.8(12)
C73 O12 C76 C75 14.2(10)
C74 C75 C76 O12 0.5(13)
